data_4066610
loop_
_publ_author_name
'Pa\<zick\'y, Marek'
'Loos, Annette'
'Ferreira, Maria Jo\~ao'
'Serra, Daniel'
'Vinokurov, Nikolai'
'Rominger, Frank'
'J\"akel, Christoph'
'Hashmi, A. Stephen K.'
'Limbach, Michael'

_publ_section_title
;
 Synthesis, Reactivity, and Electrochemical Studies of Gold(I) and
 Gold(III) Complexes Supported by N-Heterocyclic Carbenes and Their
 Application in Catalysis
;
_journal_coden_ASTM ORGND7
_journal_issue 20
_journal_name_full Organometallics
_journal_page_first 4448
_journal_page_last 4458
_journal_paper_doi 10.1021/om1005484
_journal_volume 29
_journal_year 2010
_chemical_formula_sum 'C14 H20 Au Cl N2'
_chemical_formula_weight 448.74
_chemical_name_common 'in manuscript 1c'
_space_group_IT_number 14
_symmetry_cell_setting monoclinic
_symmetry_space_group_name_Hall '-P 2ybc'
_symmetry_space_group_name_H-M 'P 1 21/c 1'
_atom_sites_solution_hydrogens geom
_atom_sites_solution_primary direct
_atom_sites_solution_secondary difmap
_audit_creation_method SHELXL-97
_cell_angle_alpha 90.00
_cell_angle_beta 104.583(2)
_cell_angle_gamma 90.00
_cell_formula_units_Z 4
_cell_length_a 16.5190(17)
_cell_length_b 6.8234(7)
_cell_length_c 13.1359(13)
_cell_measurement_reflns_used 6253
_cell_measurement_temperature 200(2)
_cell_measurement_theta_max 28.28
_cell_measurement_theta_min 2.55
_cell_volume 1432.9(3)
_computing_cell_refinement 'Bruker SMART'
_computing_data_collection 'Bruker SMART'
_computing_data_reduction 'Bruker SAINT'
_computing_molecular_graphics 'Bruker SHELXTL'
_computing_publication_material 'Bruker SHELXTL'
_computing_structure_refinement 'SHELXL-97 (Sheldrick, 2008)'
_computing_structure_solution 'SHELXS-97 (Sheldrick, 2008)'
_diffrn_ambient_temperature 200(2)
_diffrn_measured_fraction_theta_full 0.999
_diffrn_measured_fraction_theta_max 0.999
_diffrn_measurement_device_type 'Bruker Smart CCD'
_diffrn_measurement_method 'omega scans'
_diffrn_radiation_monochromator graphite
_diffrn_radiation_source 'fine-focus sealed tube'
_diffrn_radiation_type MoK\a
_diffrn_radiation_wavelength 0.71073
_diffrn_reflns_av_R_equivalents 0.0287
_diffrn_reflns_av_sigmaI/netI 0.0253
_diffrn_reflns_limit_h_max 22
_diffrn_reflns_limit_h_min -21
_diffrn_reflns_limit_k_max 9
_diffrn_reflns_limit_k_min -9
_diffrn_reflns_limit_l_max 17
_diffrn_reflns_limit_l_min -17
_diffrn_reflns_number 14665
_diffrn_reflns_theta_full 28.35
_diffrn_reflns_theta_max 28.35
_diffrn_reflns_theta_min 1.27
_exptl_absorpt_coefficient_mu 10.438
_exptl_absorpt_correction_T_max 0.4889
_exptl_absorpt_correction_T_min 0.3228
_exptl_absorpt_correction_type multi-scan
_exptl_absorpt_process_details
;
Sheldrick, G. M. (2008). <i>SADABS</i>. University of G\"ottingen, Germany.
;
_exptl_crystal_colour colourless
_exptl_crystal_density_diffrn 2.080
_exptl_crystal_density_method 'not measured'
_exptl_crystal_description polyhedron
_exptl_crystal_F_000 856
_exptl_crystal_size_max 0.14
_exptl_crystal_size_mid 0.10
_exptl_crystal_size_min 0.08
_refine_diff_density_max 1.280
_refine_diff_density_min -1.023
_refine_diff_density_rms 0.227
_refine_ls_extinction_method none
_refine_ls_goodness_of_fit_ref 1.216
_refine_ls_hydrogen_treatment constr
_refine_ls_matrix_type full
_refine_ls_number_parameters 164
_refine_ls_number_reflns 3574
_refine_ls_number_restraints 0
_refine_ls_restrained_S_all 1.216
_refine_ls_R_factor_all 0.0311
_refine_ls_R_factor_gt 0.0269
_refine_ls_shift/su_max 0.001
_refine_ls_shift/su_mean 0.000
_refine_ls_structure_factor_coef Fsqd
_refine_ls_weighting_details 'calc w=1/[\s^2^(Fo^2^)+(0.0446P)^2^+0.8570P] where P=(Fo^2^+2Fc^2^)/3'
_refine_ls_weighting_scheme calc
_refine_ls_wR_factor_gt 0.0709
_refine_ls_wR_factor_ref 0.0825
_reflns_number_gt 3319
_reflns_number_total 3574
_reflns_threshold_expression >2sigma(I)
_cod_data_source_file om1005484_si_002.cif
_cod_data_source_block pa7
_cod_depositor_comments
;
The following automatic conversions were performed:

'_symmetry_cell_setting' value 'Monoclinic' changed to 'monoclinic'
according to /home/saulius/struct/CIF-dictionaries/cif_core.dic
dictionary named 'cif_core.dic' version 2.4.1 from 2010-06-29.

Automatic conversion script
Id: cif_fix_values 1715 2011-07-08 13:25:40Z adriana 

 Updated bibliographic information.

 Antanas Vaitkus,
 2021-09-21
;
_cod_original_sg_symbol_H-M P2(1)/c
_cod_database_code 4066610

loop_
_symmetry_equiv_pos_as_xyz
'x, y, z'
'-x, y+1/2, -z+1/2'
'-x, -y, -z'
'x, -y-1/2, z-1/2'

loop_
_atom_site_label
_atom_site_type_symbol
_atom_site_fract_x
_atom_site_fract_y
_atom_site_fract_z
_atom_site_U_iso_or_equiv
_atom_site_adp_type
_atom_site_occupancy
_atom_site_symmetry_multiplicity
_atom_site_calc_flag
_atom_site_refinement_flags
Au1 Au 0.348200(11) 0.61247(2) 0.127195(13) 0.02428(8) Uani 1 1 d .
Cl1 Cl 0.31865(8) 0.78950(16) -0.02804(8) 0.0291(2) Uani 1 1 d .
N1 N 0.4487(2) 0.4475(6) 0.3289(3) 0.0266(8) Uani 1 1 d .
N2 N 0.3283(2) 0.3074(6) 0.2873(3) 0.0258(8) Uani 1 1 d .
C1 C 0.3747(3) 0.4506(7) 0.2578(4) 0.0240(9) Uani 1 1 d .
C2 C 0.4497(3) 0.3061(8) 0.4039(4) 0.0296(10) Uani 1 1 d .
H2 H 0.4948 0.2757 0.4625 0.035 Uiso 1 1 calc R
C3 C 0.3745(3) 0.2198(7) 0.3780(4) 0.0292(10) Uani 1 1 d .
H3 H 0.3562 0.1167 0.4153 0.035 Uiso 1 1 calc R
C4 C 0.5182(3) 0.5777(8) 0.3279(4) 0.0348(12) Uani 1 1 d .
H4A H 0.5345 0.5615 0.2617 0.052 Uiso 1 1 calc R
H4B H 0.5658 0.5455 0.3870 0.052 Uiso 1 1 calc R
H4C H 0.5012 0.7138 0.3345 0.052 Uiso 1 1 calc R
C5 C 0.2404(3) 0.2595(7) 0.2319(4) 0.0259(9) Uani 1 1 d .
C6 C 0.1851(3) 0.4396(8) 0.2282(4) 0.0303(10) Uani 1 1 d .
H6A H 0.2060 0.5478 0.1915 0.036 Uiso 1 1 calc R
H6B H 0.1872 0.4833 0.3007 0.036 Uiso 1 1 calc R
C7 C 0.0949(4) 0.3902(7) 0.1702(5) 0.0365(12) Uani 1 1 d .
H7 H 0.0592 0.5095 0.1672 0.044 Uiso 1 1 calc R
C8 C 0.0628(4) 0.2298(10) 0.2290(5) 0.0480(15) Uani 1 1 d .
H8A H 0.0040 0.1991 0.1929 0.058 Uiso 1 1 calc R
H8B H 0.0645 0.2746 0.3012 0.058 Uiso 1 1 calc R
C9 C 0.1167(4) 0.0466(10) 0.2337(5) 0.0463(15) Uani 1 1 d .
H9 H 0.0954 -0.0593 0.2728 0.056 Uiso 1 1 calc R
C10 C 0.2070(3) 0.0965(8) 0.2906(5) 0.0371(12) Uani 1 1 d .
H10A H 0.2424 -0.0217 0.2947 0.044 Uiso 1 1 calc R
H10B H 0.2095 0.1399 0.3633 0.044 Uiso 1 1 calc R
C11 C 0.2368(3) 0.1867(7) 0.1200(4) 0.0307(10) Uani 1 1 d .
H11A H 0.2592 0.2889 0.0810 0.037 Uiso 1 1 calc R
H11B H 0.2717 0.0678 0.1235 0.037 Uiso 1 1 calc R
C12 C 0.1461(4) 0.1398(8) 0.0623(5) 0.0377(12) Uani 1 1 d .
H12 H 0.1439 0.0935 -0.0106 0.045 Uiso 1 1 calc R
C13 C 0.0919(3) 0.3219(8) 0.0568(4) 0.0348(11) Uani 1 1 d .
H13A H 0.0335 0.2917 0.0186 0.042 Uiso 1 1 calc R
H13B H 0.1129 0.4273 0.0184 0.042 Uiso 1 1 calc R
C14 C 0.1138(4) -0.0230(9) 0.1229(5) 0.0464(14) Uani 1 1 d .
H14A H 0.0556 -0.0574 0.0859 0.056 Uiso 1 1 calc R
H14B H 0.1488 -0.1416 0.1261 0.056 Uiso 1 1 calc R

loop_
_atom_site_aniso_label
_atom_site_aniso_U_11
_atom_site_aniso_U_22
_atom_site_aniso_U_33
_atom_site_aniso_U_23
_atom_site_aniso_U_13
_atom_site_aniso_U_12
Au1 0.02575(12) 0.02398(11) 0.02159(11) 0.00209(6) 0.00315(7) -0.00035(6)
Cl1 0.0414(7) 0.0232(5) 0.0200(5) 0.0023(4) 0.0028(5) -0.0043(4)
N1 0.025(2) 0.031(2) 0.0225(19) 0.0013(16) 0.0047(16) -0.0001(16)
N2 0.025(2) 0.029(2) 0.0240(19) 0.0034(16) 0.0056(16) 0.0010(16)
C1 0.021(2) 0.029(2) 0.023(2) 0.0014(18) 0.0068(17) 0.0003(18)
C2 0.029(2) 0.038(3) 0.021(2) 0.0043(19) 0.0050(19) 0.003(2)
C3 0.026(2) 0.036(3) 0.025(2) 0.0079(19) 0.0053(19) 0.0014(19)
C4 0.030(3) 0.043(3) 0.028(3) 0.000(2) 0.000(2) -0.012(2)
C5 0.019(2) 0.028(2) 0.029(2) 0.0040(18) 0.0022(18) -0.0002(17)
C6 0.027(2) 0.031(2) 0.032(3) -0.002(2) 0.006(2) 0.002(2)
C7 0.024(3) 0.036(3) 0.046(3) -0.005(2) 0.003(2) 0.0031(19)
C8 0.027(3) 0.064(4) 0.051(4) 0.005(3) 0.008(3) -0.006(3)
C9 0.030(3) 0.052(3) 0.052(4) 0.020(3) 0.002(3) -0.012(3)
C10 0.027(3) 0.039(3) 0.041(3) 0.015(2) 0.002(2) -0.003(2)
C11 0.031(3) 0.027(2) 0.032(3) -0.003(2) 0.006(2) 0.002(2)
C12 0.033(3) 0.038(3) 0.037(3) -0.007(2) 0.001(2) -0.002(2)
C13 0.027(3) 0.038(3) 0.035(3) 0.007(2) 0.001(2) 0.002(2)
C14 0.036(3) 0.035(3) 0.060(4) 0.003(3) -0.003(3) -0.009(2)

loop_
_atom_type_symbol
_atom_type_description
_atom_type_scat_dispersion_real
_atom_type_scat_dispersion_imag
_atom_type_scat_source
C C 0.0033 0.0016 'International Tables Vol C Tables 4.2.6.8 and 6.1.1.4'
H H 0.0000 0.0000 'International Tables Vol C Tables 4.2.6.8 and 6.1.1.4'
N N 0.0061 0.0033 'International Tables Vol C Tables 4.2.6.8 and 6.1.1.4'
Cl Cl 0.1484 0.1585 'International Tables Vol C Tables 4.2.6.8 and 6.1.1.4'
Au Au -2.0133 8.8022 'International Tables Vol C Tables 4.2.6.8 and 6.1.1.4'

loop_
_geom_angle_atom_site_label_1
_geom_angle_atom_site_label_2
_geom_angle_atom_site_label_3
_geom_angle
C1 Au1 Cl1 177.70(14)
C1 N1 C2 110.8(4)
C1 N1 C4 124.6(4)
C2 N1 C4 124.6(4)
C1 N2 C3 109.2(4)
C1 N2 C5 124.8(4)
C3 N2 C5 126.0(4)
N1 C1 N2 105.7(4)
N1 C1 Au1 125.0(3)
N2 C1 Au1 128.8(3)
C3 C2 N1 106.4(4)
C2 C3 N2 107.8(4)
N2 C5 C6 110.0(4)
N2 C5 C10 110.1(4)
C6 C5 C10 108.2(4)
N2 C5 C11 109.7(4)
C6 C5 C11 110.5(4)
C10 C5 C11 108.3(4)
C5 C6 C7 109.8(4)
C8 C7 C6 109.2(5)
C8 C7 C13 110.1(5)
C6 C7 C13 109.6(5)
C7 C8 C9 109.7(5)
C14 C9 C8 109.8(5)
C14 C9 C10 109.2(5)
C8 C9 C10 108.9(5)
C9 C10 C5 110.3(4)
C12 C11 C5 109.7(4)
C13 C12 C11 110.1(4)
C13 C12 C14 109.7(5)
C11 C12 C14 108.5(5)
C12 C13 C7 108.9(4)
C9 C14 C12 109.8(5)

loop_
_geom_bond_atom_site_label_1
_geom_bond_atom_site_label_2
_geom_bond_distance
Au1 C1 1.994(5)
Au1 Cl1 2.3140(11)
N1 C1 1.338(6)
N1 C2 1.376(6)
N1 C4 1.455(6)
N2 C1 1.357(6)
N2 C3 1.379(6)
N2 C5 1.487(6)
C2 C3 1.338(7)
C5 C6 1.524(7)
C5 C10 1.534(7)
C5 C11 1.539(7)
C6 C7 1.531(7)
C7 C8 1.510(8)
C7 C13 1.550(8)
C8 C9 1.528(9)
C9 C14 1.521(9)
C9 C10 1.530(8)
C11 C12 1.534(8)
C12 C13 1.522(8)
C12 C14 1.539(8)

loop_
_geom_torsion_atom_site_label_1
_geom_torsion_atom_site_label_2
_geom_torsion_atom_site_label_3
_geom_torsion_atom_site_label_4
_geom_torsion
C2 N1 C1 N2 -0.7(5)
C4 N1 C1 N2 -180.0(4)
C2 N1 C1 Au1 -173.6(3)
C4 N1 C1 Au1 7.2(7)
C3 N2 C1 N1 1.0(5)
C5 N2 C1 N1 178.9(4)
C3 N2 C1 Au1 173.5(3)
C5 N2 C1 Au1 -8.7(7)
Cl1 Au1 C1 N1 96(3)
Cl1 Au1 C1 N2 -75(3)
C1 N1 C2 C3 0.2(6)
C4 N1 C2 C3 179.4(5)
N1 C2 C3 N2 0.4(6)
C1 N2 C3 C2 -0.9(6)
C5 N2 C3 C2 -178.7(4)
C1 N2 C5 C6 -58.1(6)
C3 N2 C5 C6 119.4(5)
C1 N2 C5 C10 -177.3(5)
C3 N2 C5 C10 0.3(7)
C1 N2 C5 C11 63.6(6)
C3 N2 C5 C11 -118.9(5)
N2 C5 C6 C7 179.5(4)
C10 C5 C6 C7 -60.2(6)
C11 C5 C6 C7 58.2(6)
C5 C6 C7 C8 61.3(6)
C5 C6 C7 C13 -59.3(6)
C6 C7 C8 C9 -60.6(6)
C13 C7 C8 C9 59.7(6)
C7 C8 C9 C14 -59.7(6)
C7 C8 C9 C10 59.9(7)
C14 C9 C10 C5 60.2(6)
C8 C9 C10 C5 -59.8(7)
N2 C5 C10 C9 -179.9(5)
C6 C5 C10 C9 59.9(6)
C11 C5 C10 C9 -60.0(6)
N2 C5 C11 C12 -179.3(4)
C6 C5 C11 C12 -57.8(5)
C10 C5 C11 C12 60.5(5)
C5 C11 C12 C13 59.2(6)
C5 C11 C12 C14 -60.9(6)
C11 C12 C13 C7 -60.4(6)
C14 C12 C13 C7 59.0(6)
C8 C7 C13 C12 -59.7(6)
C6 C7 C13 C12 60.4(6)
C8 C9 C14 C12 59.3(6)
C10 C9 C14 C12 -60.2(6)
C13 C12 C14 C9 -59.7(6)
C11 C12 C14 C9 60.6(6)
